data_7100114
loop_
_publ_author_name
'C. Gorbitz'
'M. Nilsen'
'K. Szeto'
'L.W. Tangen'

_journal_name_full 'Chemical Communications'
_journal_paper_doi 10.1039/b504976h
_journal_year 2005
_chemical_absolute_configuration 'known for the purchased material'
_chemical_formula_sum 'C9 H18 N2 O4'
_chemical_formula_weight 218.25
_chemical_name_common L-Leucyl-L-serine
_space_group_IT_number 170
_symmetry_cell_setting hexagonal
_symmetry_space_group_name_Hall 'P 65'
_symmetry_space_group_name_H-M 'P 65'
_cell_angle_alpha 90.00
_cell_angle_beta 90.00
_cell_angle_gamma 120.00
_cell_formula_units_Z 6
_cell_length_a 18.1253(3)
_cell_length_b 18.1253(3)
_cell_length_c 6.1497(2)
_cell_measurement_temperature 105(2)
_cell_volume 1749.66(7)
_diffrn_ambient_temperature 105(2)
_exptl_crystal_density_diffrn 1.243
_cod_database_code 7100114

loop_
_symmetry_equiv_pos_as_xyz
'x, y, z'
'-y, x-y, z+2/3'
'-x+y, -x, z+1/3'
'-x, -y, z+1/2'
'y, -x+y, z+1/6'
'x-y, x, z+5/6'

loop_
_atom_site_label
_atom_site_type_symbol
_atom_site_fract_x
_atom_site_fract_y
_atom_site_fract_z
_atom_site_U_iso_or_equiv
_atom_site_adp_type
_atom_site_occupancy
_atom_site_symmetry_multiplicity
_atom_site_calc_flag
_atom_site_refinement_flags
_atom_site_disorder_assembly
_atom_site_disorder_group
O1 O 0.36397(6) 0.91757(6) 0.25890(16) 0.0201(2) Uani 1 1 d . . .
O2 O 0.24832(6) 0.71818(6) -0.13405(15) 0.0215(2) Uani 1 1 d . . .
H5 H 0.1985(13) 0.6807(13) -0.128(4) 0.032 Uiso 1 1 d . . .
O3 O 0.12829(6) 0.64813(6) 0.49464(16) 0.0215(2) Uani 1 1 d . . .
O4 O 0.10422(5) 0.62041(6) 0.13962(17) 0.0207(2) Uani 1 1 d . . .
N1 N 0.44805(6) 0.99613(6) 0.61865(19) 0.01433(19) Uani 1 1 d . . .
H1 H 0.4845(11) 0.9781(11) 0.601(3) 0.022 Uiso 1 1 d . . .
H2 H 0.4470(11) 1.0253(11) 0.509(4) 0.022 Uiso 1 1 d . . .
H3 H 0.4620(11) 1.0311(12) 0.734(4) 0.022 Uiso 1 1 d . . .
N2 N 0.27295(6) 0.79415(6) 0.43252(18) 0.0168(2) Uani 1 1 d . . .
H4 H 0.2584(11) 0.7687(11) 0.555(3) 0.020 Uiso 1 1 d . . .
C1 C 0.36344(7) 0.91764(7) 0.6500(2) 0.0146(2) Uani 1 1 d . . .
H11 H 0.3714 0.8777 0.7461 0.018 Uiso 1 1 calc R . .
C2 C 0.30053(7) 0.93915(8) 0.7610(2) 0.0188(2) Uani 1 1 d . . .
H21 H 0.2457 0.8854 0.7793 0.023 Uiso 1 1 calc R . .
H22 H 0.3225 0.9611 0.9084 0.023 Uiso 1 1 calc R . .
C3 C 0.28201(9) 1.00363(9) 0.6479(3) 0.0298(3) Uani 1 1 d . . .
H3A H 0.3367 1.0513 0.5900 0.036 Uiso 1 1 calc R . .
C4 C 0.24656(11) 1.03973(10) 0.8171(4) 0.0399(4) Uani 1 1 d . . .
H41 H 0.2361 1.0824 0.7485 0.060 Uiso 1 1 calc R . .
H42 H 0.2879 1.0663 0.9353 0.060 Uiso 1 1 calc R . .
H43 H 0.1931 0.9935 0.8759 0.060 Uiso 1 1 calc R . .
C5 C 0.21911(15) 0.96362(17) 0.4584(4) 0.0557(6) Uani 1 1 d . . .
H51 H 0.2069 1.0061 0.3958 0.083 Uiso 1 1 calc R . .
H52 H 0.1661 0.9150 0.5117 0.083 Uiso 1 1 calc R . .
H53 H 0.2442 0.9443 0.3467 0.083 Uiso 1 1 calc R . .
C6 C 0.33458(7) 0.87632(7) 0.4265(2) 0.0152(2) Uani 1 1 d . . .
C8 C 0.28185(7) 0.73253(8) 0.0808(2) 0.0177(2) Uani 1 1 d . . .
H81 H 0.3406 0.7817 0.0806 0.021 Uiso 1 1 calc R . .
H82 H 0.2842 0.6818 0.1310 0.021 Uiso 1 1 calc R . .
C7 C 0.22677(7) 0.75028(7) 0.2378(2) 0.0150(2) Uani 1 1 d . . .
H7A H 0.2089 0.7875 0.1615 0.018 Uiso 1 1 calc R . .
C9 C 0.14587(7) 0.66650(7) 0.2994(2) 0.0153(2) Uani 1 1 d . . .

loop_
_atom_site_aniso_label
_atom_site_aniso_U_11
_atom_site_aniso_U_22
_atom_site_aniso_U_33
_atom_site_aniso_U_23
_atom_site_aniso_U_13
_atom_site_aniso_U_12
O1 0.0229(4) 0.0164(4) 0.0136(4) 0.0015(3) -0.0011(4) 0.0043(3)
O2 0.0216(4) 0.0226(4) 0.0127(5) -0.0013(3) -0.0006(4) 0.0055(4)
O3 0.0165(4) 0.0220(4) 0.0164(5) 0.0007(4) 0.0008(3) 0.0025(3)
O4 0.0182(4) 0.0185(4) 0.0172(5) -0.0018(4) -0.0045(4) 0.0032(3)
N1 0.0165(4) 0.0119(4) 0.0134(5) -0.0016(4) -0.0017(4) 0.0061(3)
N2 0.0184(4) 0.0150(4) 0.0105(5) -0.0003(4) -0.0008(4) 0.0034(4)
C1 0.0163(5) 0.0126(5) 0.0121(6) -0.0008(4) -0.0010(4) 0.0052(4)
C2 0.0195(5) 0.0187(5) 0.0168(6) 0.0005(5) 0.0026(5) 0.0085(4)
C3 0.0295(6) 0.0318(7) 0.0355(8) 0.0109(7) 0.0101(6) 0.0209(6)
C4 0.0347(7) 0.0311(7) 0.0597(12) 0.0005(8) 0.0121(8) 0.0208(6)
C5 0.0703(13) 0.0948(16) 0.0369(10) 0.0000(11) -0.0089(10) 0.0676(13)
C6 0.0164(5) 0.0150(5) 0.0132(5) -0.0016(4) -0.0021(4) 0.0070(4)
C8 0.0161(5) 0.0206(5) 0.0138(6) -0.0012(4) -0.0003(4) 0.0074(4)
C7 0.0156(5) 0.0145(5) 0.0119(5) -0.0011(4) -0.0023(4) 0.0053(4)
C9 0.0130(5) 0.0148(5) 0.0169(6) -0.0003(4) -0.0014(4) 0.0061(4)

loop_
_geom_bond_atom_site_label_1
_geom_bond_atom_site_label_2
_geom_bond_distance
_geom_bond_site_symmetry_2
_geom_bond_publ_flag
O1 C6 1.2276(17) . ?
O2 C8 1.4228(15) . ?
O2 H5 0.81(2) . ?
O3 C9 1.2439(17) . ?
O4 C9 1.2661(16) . ?
N1 C1 1.4937(14) . ?
N1 H1 0.878(19) . ?
N1 H2 0.86(2) . ?
N1 H3 0.90(2) . ?
N2 C6 1.3431(15) . ?
N2 C7 1.4494(15) . ?
N2 H4 0.85(2) . ?
C1 C6 1.5267(18) . ?
C1 C2 1.5372(16) . ?
C1 H11 1.0000 . ?
C2 C3 1.5344(19) . ?
C2 H21 0.9900 . ?
C2 H22 0.9900 . ?
C3 C4 1.531(2) . ?
C3 C5 1.535(3) . ?
C3 H3A 1.0000 . ?
C4 H41 0.9800 . ?
C4 H42 0.9800 . ?
C4 H43 0.9800 . ?
C5 H51 0.9800 . ?
C5 H52 0.9800 . ?
C5 H53 0.9800 . ?
C8 C7 1.5344(17) . ?
C8 H81 0.9900 . ?
C8 H82 0.9900 . ?
C7 C9 1.5404(16) . ?
C7 H7A 1.0000 . ?

loop_
_cod_related_entry_id
_cod_related_entry_database
_cod_related_entry_code
1 ChemSpider 5360279
